data_4083123
loop_
_publ_author_name
'Koshevoy, Igor O.'
'Chang, Yuh-Chia'
'Chen, Yi-An'
'Karttunen, Antti J.'
'Grachova, Elena V.'
'Tunik, Sergey P.'
'J\"anis, Janne'
'Pakkanen, Tapani A.'
'Chou, Pi-Tai'

_publ_section_title
;
 Luminescent Gold(I) Alkynyl Clusters Stabilized by Flexible Diphosphine
 Ligands
;
_journal_issue 9
_journal_name_full Organometallics
_journal_page_first 2363
_journal_paper_doi 10.1021/om5002952
_journal_volume 33
_journal_year 2014
_chemical_formula_moiety 'C112 H92 Au6 O4 P4, 3(C3 H6 O), 2(F6 P)'
_chemical_formula_sum 'C121 H110 Au6 F12 O7 P6'
_chemical_formula_weight 3271.71
_chemical_name_systematic
; 
 ? 
;
_space_group_IT_number 114
_symmetry_cell_setting tetragonal
_symmetry_space_group_name_Hall 'P -4 2n'
_symmetry_space_group_name_H-M 'P -4 21 c'
_atom_sites_solution_hydrogens geom
_atom_sites_solution_primary direct
_atom_sites_solution_secondary difmap
_audit_creation_method SHELXL-97
_cell_angle_alpha 90.00
_cell_angle_beta 90.00
_cell_angle_gamma 90.00
_cell_formula_units_Z 8
_cell_length_a 33.5486(10)
_cell_length_b 33.5486(10)
_cell_length_c 20.9004(7)
_cell_measurement_reflns_used 9958
_cell_measurement_temperature 100(2)
_cell_measurement_theta_max 28.16
_cell_measurement_theta_min 2.30
_cell_volume 23523.6(13)
_computing_cell_refinement 'SAINT (Bruker AXS, 2009)'
_computing_data_collection 'APEX2 (Bruker AXS, 2010)'
_computing_data_reduction 'SAINT (Bruker AXS, 2009)'
_computing_molecular_graphics 'Diamond v.3.2g (Brandenburg, 2011)'
_computing_publication_material 'SHELXL-97 (Sheldrick, 2008)'
_computing_structure_refinement 'SHELXL-97 (Sheldrick, 2008)'
_computing_structure_solution 'SHELXS-97 (Sheldrick, 2008)'
_diffrn_ambient_temperature 100(2)
_diffrn_detector_area_resol_mean 16
_diffrn_measured_fraction_theta_full 0.999
_diffrn_measured_fraction_theta_max 0.999
_diffrn_measurement_device '62mm x 62mm CCD camera on \k-goniostat'
_diffrn_measurement_device_type 'Bruker KAPPA APEX II DUO CCD'
_diffrn_measurement_method '\f scans and \w scans with \k offset'
_diffrn_radiation_monochromator 'curved graphite crystal'
_diffrn_radiation_source 'fine-focus sealed tube'
_diffrn_radiation_type MoK\a
_diffrn_radiation_wavelength 0.71073
_diffrn_reflns_av_R_equivalents 0.0558
_diffrn_reflns_av_sigmaI/netI 0.0579
_diffrn_reflns_limit_h_max 28
_diffrn_reflns_limit_h_min -28
_diffrn_reflns_limit_k_max 40
_diffrn_reflns_limit_k_min 0
_diffrn_reflns_limit_l_max 25
_diffrn_reflns_limit_l_min 0
_diffrn_reflns_number 99686
_diffrn_reflns_theta_full 25.50
_diffrn_reflns_theta_max 25.50
_diffrn_reflns_theta_min 1.36
_exptl_absorpt_coefficient_mu 7.610
_exptl_absorpt_correction_T_max 0.4378
_exptl_absorpt_correction_T_min 0.1181
_exptl_absorpt_correction_type numerical
_exptl_absorpt_process_details 'SADABS (Sheldrick, 2008)'
_exptl_crystal_colour colourless
_exptl_crystal_density_diffrn 1.848
_exptl_crystal_density_method 'not measured'
_exptl_crystal_description block
_exptl_crystal_F_000 12512
_exptl_crystal_size_max 0.49
_exptl_crystal_size_mid 0.17
_exptl_crystal_size_min 0.13
_platon_squeeze_details
;
;
_refine_diff_density_max 2.327
_refine_diff_density_min -1.348
_refine_diff_density_rms 0.164
_refine_ls_abs_structure_details 'Flack H D (1983), Acta Cryst. A39, 876-881'
_refine_ls_abs_structure_Flack -0.014(7)
_refine_ls_extinction_method none
_refine_ls_goodness_of_fit_ref 1.055
_refine_ls_hydrogen_treatment constr
_refine_ls_matrix_type full
_refine_ls_number_parameters 1295
_refine_ls_number_reflns 21842
_refine_ls_number_restraints 123
_refine_ls_restrained_S_all 1.054
_refine_ls_R_factor_all 0.0682
_refine_ls_R_factor_gt 0.0425
_refine_ls_shift/su_max 0.005
_refine_ls_shift/su_mean 0.000
_refine_ls_structure_factor_coef Fsqd
_refine_ls_weighting_details 'calc w=1/[\s^2^(Fo^2^)+(0.0371P)^2^+108.3616P] where P=(Fo^2^+2Fc^2^)/3'
_refine_ls_weighting_scheme calc
_refine_ls_wR_factor_gt 0.0948
_refine_ls_wR_factor_ref 0.1037
_reflns_number_gt 17094
_reflns_number_total 21842
_reflns_threshold_expression >2sigma(I)
_cod_data_source_file om5002952_si_002.cif
_cod_data_source_block 1
_cod_depositor_comments 'Adding full bibliography for 4083123--4083128.cif.'
_cod_database_code 4083123

loop_
_symmetry_equiv_pos_as_xyz
'x, y, z'
'y, -x, -z'
'-y, x, -z'
'x+1/2, -y+1/2, -z+1/2'
'-x+1/2, y+1/2, -z+1/2'
'-x, -y, z'
'-y+1/2, -x+1/2, z+1/2'
'y+1/2, x+1/2, z+1/2'

loop_
_atom_site_label
_atom_site_type_symbol
_atom_site_fract_x
_atom_site_fract_y
_atom_site_fract_z
_atom_site_U_iso_or_equiv
_atom_site_adp_type
_atom_site_occupancy
_atom_site_symmetry_multiplicity
_atom_site_calc_flag
_atom_site_refinement_flags
_atom_site_disorder_assembly
_atom_site_disorder_group
C1 C 0.4689(3) 0.8020(3) 0.8149(4) 0.0262(17) Uani 1 1 d . . .
C2 C 0.4539(3) 0.8362(3) 0.8162(4) 0.0262(17) Uani 1 1 d . . .
C3 C 0.5182(3) 0.8046(3) 0.6657(5) 0.025(2) Uani 1 1 d . . .
C4 C 0.5296(3) 0.8387(3) 0.6635(5) 0.027(2) Uani 1 1 d . . .
C5 C 0.5257(3) 0.7000(4) 0.8204(5) 0.0340(19) Uani 1 1 d . . .
C6 C 0.5417(3) 0.6664(4) 0.8243(5) 0.0340(19) Uani 1 1 d . . .
C7 C 0.4765(3) 0.6924(3) 0.6697(5) 0.032(3) Uani 1 1 d . . .
C8 C 0.4655(3) 0.6574(3) 0.6708(5) 0.029(3) Uani 1 1 d . . .
C9 C 0.4472(3) 0.8788(4) 0.8247(5) 0.032(3) Uani 1 1 d . . .
C10 C 0.4031(4) 0.8860(4) 0.8465(6) 0.0350(19) Uani 1 1 d U . .
C11 C 0.3847(3) 0.9220(4) 0.8295(5) 0.0350(19) Uani 1 1 d . . .
H11 H 0.3984 0.9415 0.8047 0.042 Uiso 1 1 calc R . .
C12 C 0.3452(4) 0.9284(5) 0.8505(7) 0.057(4) Uani 1 1 d . . .
H12 H 0.3317 0.9524 0.8398 0.068 Uiso 1 1 calc R . .
C13 C 0.3271(4) 0.9011(6) 0.8847(7) 0.067(5) Uani 1 1 d . . .
H13 H 0.3009 0.9066 0.8991 0.080 Uiso 1 1 calc R . .
C14 C 0.3437(4) 0.8650(6) 0.9012(6) 0.059(4) Uani 1 1 d . . .
H14 H 0.3289 0.8456 0.9243 0.071 Uiso 1 1 calc R . .
C15 C 0.3836(4) 0.8576(5) 0.8824(5) 0.050(4) Uani 1 1 d . . .
H15 H 0.3967 0.8336 0.8944 0.060 Uiso 1 1 calc R . .
C16 C 0.4770(5) 0.8916(6) 0.8764(8) 0.074(2) Uani 1 1 d . . .
C17 C 0.5020(4) 0.9221(6) 0.8679(7) 0.074(2) Uani 1 1 d . . .
H17 H 0.4999 0.9383 0.8308 0.088 Uiso 1 1 calc R . .
C18 C 0.5309(5) 0.9301(6) 0.9132(7) 0.074(2) Uani 1 1 d . . .
H18 H 0.5514 0.9486 0.9033 0.088 Uiso 1 1 calc R . .
C19 C 0.5310(5) 0.9129(6) 0.9691(8) 0.074(2) Uani 1 1 d . . .
H19 H 0.5499 0.9211 1.0004 0.088 Uiso 1 1 calc R . .
C20 C 0.5055(5) 0.8846(5) 0.9826(7) 0.069(5) Uani 1 1 d . . .
H20 H 0.5058 0.8717 1.0231 0.083 Uiso 1 1 calc R . .
C21 C 0.4774(5) 0.8737(5) 0.9354(7) 0.074(2) Uani 1 1 d . . .
H21 H 0.4584 0.8535 0.9447 0.088 Uiso 1 1 calc R . .
C22 C 0.5377(3) 0.8801(4) 0.6496(5) 0.040(3) Uani 1 1 d . . .
C23 C 0.5120(3) 0.8933(4) 0.5925(6) 0.035(3) Uani 1 1 d . . .
C24 C 0.5052(4) 0.8687(4) 0.5421(6) 0.045(3) Uani 1 1 d . . .
H24 H 0.5148 0.8420 0.5431 0.055 Uiso 1 1 calc R . .
C25 C 0.4845(5) 0.8818(5) 0.4899(7) 0.067(5) Uani 1 1 d . . .
H25 H 0.4793 0.8639 0.4557 0.081 Uiso 1 1 calc R . .
C26 C 0.4712(4) 0.9204(6) 0.4858(8) 0.067(5) Uani 1 1 d . . .
H26 H 0.4575 0.9296 0.4489 0.080 Uiso 1 1 calc R . .
C27 C 0.4778(4) 0.9443(5) 0.5344(9) 0.076(5) Uani 1 1 d . . .
H27 H 0.4682 0.9709 0.5322 0.091 Uiso 1 1 calc R . .
C28 C 0.4982(4) 0.9325(4) 0.5887(7) 0.058(4) Uani 1 1 d . . .
H28 H 0.5028 0.9507 0.6227 0.070 Uiso 1 1 calc R . .
C29 C 0.5813(3) 0.8882(4) 0.6337(5) 0.040(3) Uani 1 1 d . . .
C30 C 0.6036(4) 0.8609(5) 0.6020(6) 0.054(4) Uani 1 1 d . . .
H30 H 0.5922 0.8359 0.5906 0.065 Uiso 1 1 calc R . .
C31 C 0.6448(5) 0.8695(7) 0.5855(6) 0.073(6) Uani 1 1 d . . .
H31 H 0.6611 0.8502 0.5650 0.088 Uiso 1 1 calc R . .
C32 C 0.6588(5) 0.9059(6) 0.6003(7) 0.058(4) Uani 1 1 d U . .
H32 H 0.6856 0.9121 0.5899 0.070 Uiso 1 1 calc R . .
C33 C 0.6366(4) 0.9338(5) 0.6290(7) 0.059(4) Uani 1 1 d U . .
H33 H 0.6478 0.9591 0.6381 0.070 Uiso 1 1 calc R . .
C34 C 0.5975(4) 0.9261(4) 0.6456(6) 0.046(3) Uani 1 1 d . . .
H34 H 0.5816 0.9463 0.6648 0.056 Uiso 1 1 calc R . .
C35 C 0.5513(3) 0.6231(3) 0.8385(5) 0.028(2) Uani 1 1 d . . .
C36 C 0.5216(3) 0.6126(4) 0.8907(5) 0.034(3) Uani 1 1 d . . .
C37 C 0.5317(5) 0.6146(5) 0.9548(6) 0.064(5) Uani 1 1 d . . .
H37 H 0.5581 0.6216 0.9668 0.077 Uiso 1 1 calc R . .
C38 C 0.5038(5) 0.6065(5) 1.0009(7) 0.064(4) Uani 1 1 d . . .
H38 H 0.5110 0.6083 1.0448 0.077 Uiso 1 1 calc R . .
C39 C 0.4665(4) 0.5960(4) 0.9850(6) 0.051(4) Uani 1 1 d . . .
H39 H 0.4478 0.5894 1.0173 0.062 Uiso 1 1 calc R . .
C40 C 0.4560(4) 0.5951(4) 0.9240(6) 0.052(3) Uani 1 1 d . . .
H40 H 0.4292 0.5888 0.9129 0.062 Uiso 1 1 calc R . .
C41 C 0.4838(4) 0.6032(5) 0.8755(6) 0.056(5) Uani 1 1 d . . .
H41 H 0.4758 0.6021 0.8319 0.068 Uiso 1 1 calc R . .
C42 C 0.5944(3) 0.6206(4) 0.8597(5) 0.031(3) Uani 1 1 d . . .
C43 C 0.6141(3) 0.6522(4) 0.8888(5) 0.037(3) Uani 1 1 d . . .
H43 H 0.6011 0.6772 0.8932 0.044 Uiso 1 1 calc R . .
C44 C 0.6533(4) 0.6474(5) 0.9119(5) 0.046(3) Uani 1 1 d . . .
H44 H 0.6669 0.6689 0.9317 0.055 Uiso 1 1 calc R . .
C45 C 0.6710(4) 0.6114(6) 0.9052(6) 0.062(5) Uani 1 1 d . . .
H45 H 0.6974 0.6082 0.9206 0.074 Uiso 1 1 calc R . .
C46 C 0.6530(4) 0.5796(5) 0.8776(7) 0.058(4) Uani 1 1 d . . .
H46 H 0.6666 0.5548 0.8744 0.069 Uiso 1 1 calc R . .
C47 C 0.6138(4) 0.5836(4) 0.8537(6) 0.039(3) Uani 1 1 d . . .
H47 H 0.6007 0.5617 0.8338 0.047 Uiso 1 1 calc R . .
C48 C 0.4602(3) 0.6142(3) 0.6644(5) 0.029(2) Uani 1 1 d . . .
C49 C 0.4188(4) 0.6014(6) 0.6496(6) 0.065(3) Uani 1 1 d . . .
C50 C 0.4036(4) 0.5668(4) 0.6696(6) 0.051(4) Uani 1 1 d . . .
H50 H 0.4196 0.5492 0.6944 0.062 Uiso 1 1 calc R . .
C51 C 0.3648(4) 0.5562(5) 0.6546(7) 0.069(5) Uani 1 1 d . . .
H51 H 0.3548 0.5314 0.6698 0.082 Uiso 1 1 calc R . .
C52 C 0.3406(5) 0.5798(6) 0.6192(7) 0.065(3) Uani 1 1 d . . .
H52 H 0.3141 0.5718 0.6095 0.078 Uiso 1 1 calc R . .
C53 C 0.3557(4) 0.6165(6) 0.5971(7) 0.065(3) Uani 1 1 d . . .
H53 H 0.3398 0.6341 0.5722 0.078 Uiso 1 1 calc R . .
C54 C 0.3942(4) 0.6258(5) 0.6132(6) 0.055(4) Uani 1 1 d . . .
H54 H 0.4047 0.6504 0.5985 0.066 Uiso 1 1 calc R . .
C55 C 0.4882(4) 0.6012(4) 0.6118(5) 0.032(3) Uani 1 1 d . . .
C56 C 0.5049(3) 0.5620(4) 0.6157(6) 0.043(3) Uani 1 1 d . . .
H56 H 0.4991 0.5459 0.6519 0.052 Uiso 1 1 calc R . .
C57 C 0.5288(4) 0.5473(5) 0.5685(8) 0.071(5) Uani 1 1 d . . .
H57 H 0.5396 0.5212 0.5723 0.085 Uiso 1 1 calc R . .
C58 C 0.5375(4) 0.5704(5) 0.5148(8) 0.061(4) Uani 1 1 d . . .
H58 H 0.5539 0.5604 0.4814 0.073 Uiso 1 1 calc R . .
C59 C 0.5216(5) 0.6078(6) 0.5118(7) 0.066(5) Uani 1 1 d . . .
H59 H 0.5280 0.6242 0.4762 0.079 Uiso 1 1 calc R . .
C60 C 0.4962(4) 0.6228(4) 0.5591(6) 0.044(3) Uani 1 1 d . . .
H60 H 0.4846 0.6484 0.5540 0.053 Uiso 1 1 calc R . .
C61 C 0.3261(3) 0.8111(4) 0.6880(6) 0.039(3) Uani 1 1 d . . .
C62 C 0.3317(3) 0.8476(4) 0.7186(5) 0.038(3) Uani 1 1 d . . .
H62 H 0.3530 0.8509 0.7481 0.045 Uiso 1 1 calc R . .
C63 C 0.3061(3) 0.8791(4) 0.7060(5) 0.040(3) Uani 1 1 d . . .
H63 H 0.3099 0.9041 0.7265 0.048 Uiso 1 1 calc R . .
C64 C 0.2754(4) 0.8739(4) 0.6638(6) 0.053(4) Uani 1 1 d . . .
H64 H 0.2578 0.8954 0.6550 0.064 Uiso 1 1 calc R . .
C65 C 0.2700(4) 0.8377(4) 0.6339(6) 0.049(3) Uani 1 1 d . . .
H65 H 0.2482 0.8342 0.6055 0.058 Uiso 1 1 calc R . .
C66 C 0.2958(3) 0.8068(4) 0.6449(5) 0.037(3) Uani 1 1 d . . .
H66 H 0.2927 0.7823 0.6226 0.045 Uiso 1 1 calc R . .
C67 C 0.3791(4) 0.7542(4) 0.6137(4) 0.092(2) Uani 1 1 d G . .
C68 C 0.4132(4) 0.7712(3) 0.5876(5) 0.092(2) Uani 1 1 d G . .
H68 H 0.4287 0.7892 0.6123 0.110 Uiso 1 1 calc R . .
C69 C 0.4245(3) 0.7618(4) 0.5254(6) 0.092(2) Uani 1 1 d G . .
H69 H 0.4478 0.7735 0.5076 0.110 Uiso 1 1 calc R . .
C70 C 0.4018(4) 0.7355(4) 0.4893(4) 0.092(2) Uani 1 1 d GU . .
H70 H 0.4095 0.7291 0.4468 0.110 Uiso 1 1 calc R . .
C71 C 0.3677(3) 0.7185(3) 0.5155(5) 0.092(2) Uani 1 1 d GU . .
H71 H 0.3521 0.7005 0.4908 0.110 Uiso 1 1 calc R . .
C72 C 0.3563(3) 0.7278(4) 0.5776(6) 0.092(2) Uani 1 1 d G . .
H72 H 0.3330 0.7162 0.5955 0.110 Uiso 1 1 calc R . .
C73 C 0.3696(3) 0.6477(4) 0.8503(5) 0.031(3) Uani 1 1 d . . .
C74 C 0.3671(4) 0.6172(4) 0.8041(6) 0.054(4) Uani 1 1 d . . .
H74 H 0.3753 0.6221 0.7613 0.065 Uiso 1 1 calc R . .
C75 C 0.3530(4) 0.5809(5) 0.8212(7) 0.056(4) Uani 1 1 d . . .
H75 H 0.3502 0.5610 0.7891 0.067 Uiso 1 1 calc R . .
C76 C 0.3424(4) 0.5716(5) 0.8832(7) 0.052(4) Uani 1 1 d . . .
H76 H 0.3342 0.5455 0.8947 0.063 Uiso 1 1 calc R . .
C77 C 0.3444(4) 0.6021(4) 0.9278(6) 0.043(3) Uani 1 1 d . . .
H77 H 0.3360 0.5968 0.9703 0.052 Uiso 1 1 calc R . .
C78 C 0.3578(4) 0.6393(4) 0.9131(5) 0.042(3) Uani 1 1 d . . .
H78 H 0.3592 0.6593 0.9452 0.051 Uiso 1 1 calc R . .
C79 C 0.4024(3) 0.7213(3) 0.9011(5) 0.029(3) Uani 1 1 d . . .
C80 C 0.3811(4) 0.7500(4) 0.9299(5) 0.043(3) Uani 1 1 d . . .
H80 H 0.3561 0.7577 0.9126 0.052 Uiso 1 1 calc R . .
C81 C 0.3954(5) 0.7686(4) 0.9856(6) 0.057(4) Uani 1 1 d . . .
H81 H 0.3808 0.7890 1.0067 0.068 Uiso 1 1 calc R . .
C82 C 0.4313(5) 0.7558(4) 1.0075(5) 0.051(4) Uani 1 1 d . . .
H82 H 0.4419 0.7681 1.0447 0.061 Uiso 1 1 calc R . .
C83 C 0.4539(4) 0.7250(4) 0.9781(6) 0.046(3) Uani 1 1 d . . .
H83 H 0.4785 0.7162 0.9957 0.056 Uiso 1 1 calc R . .
C84 C 0.4384(3) 0.7083(3) 0.9228(5) 0.033(3) Uani 1 1 d . . .
H84 H 0.4526 0.6881 0.9004 0.040 Uiso 1 1 calc R . .
C85 C 0.6294(3) 0.8550(4) 0.8372(6) 0.035(3) Uani 1 1 d . . .
C86 C 0.6390(5) 0.8790(4) 0.7871(7) 0.065(4) Uani 1 1 d . . .
H86 H 0.6357 0.8701 0.7443 0.078 Uiso 1 1 calc R . .
C87 C 0.6537(5) 0.9166(5) 0.7995(7) 0.074(5) Uani 1 1 d . . .
H87 H 0.6607 0.9332 0.7645 0.089 Uiso 1 1 calc R . .
C88 C 0.6586(5) 0.9311(4) 0.8611(7) 0.061(4) Uani 1 1 d . . .
H88 H 0.6697 0.9567 0.8692 0.073 Uiso 1 1 calc R . .
C89 C 0.6466(6) 0.9066(5) 0.9092(7) 0.077(6) Uani 1 1 d . . .
H89 H 0.6472 0.9165 0.9518 0.093 Uiso 1 1 calc R . .
C90 C 0.6339(5) 0.8685(4) 0.8993(6) 0.053(4) Uani 1 1 d . . .
H90 H 0.6282 0.8516 0.9345 0.064 Uiso 1 1 calc R . .
C91 C 0.5965(3) 0.7845(3) 0.8984(5) 0.026(2) Uani 1 1 d . . .
C92 C 0.6220(4) 0.7619(4) 0.9347(5) 0.039(3) Uani 1 1 d . . .
H92 H 0.6486 0.7569 0.9209 0.047 Uiso 1 1 calc R . .
C93 C 0.6078(4) 0.7464(4) 0.9928(6) 0.045(3) Uani 1 1 d . . .
H93 H 0.6248 0.7296 1.0172 0.054 Uiso 1 1 calc R . .
C94 C 0.5723(4) 0.7543(4) 1.0146(6) 0.043(3) Uani 1 1 d . . .
H94 H 0.5640 0.7440 1.0548 0.052 Uiso 1 1 calc R . .
C95 C 0.5462(4) 0.7782(4) 0.9782(6) 0.040(3) Uani 1 1 d . . .
H95 H 0.5204 0.7843 0.9938 0.048 Uiso 1 1 calc R . .
C96 C 0.5586(3) 0.7926(4) 0.9198(6) 0.044(3) Uani 1 1 d . . .
H96 H 0.5411 0.8081 0.8943 0.053 Uiso 1 1 calc R . .
C97 C 0.6689(3) 0.6883(4) 0.6940(5) 0.034(3) Uani 1 1 d . . .
C98 C 0.7019(3) 0.6933(4) 0.6532(6) 0.044(3) Uani 1 1 d . . .
H98 H 0.7042 0.7162 0.6267 0.053 Uiso 1 1 calc R . .
C99 C 0.7307(4) 0.6641(5) 0.6529(6) 0.054(4) Uani 1 1 d . . .
H99 H 0.7533 0.6677 0.6261 0.065 Uiso 1 1 calc R . .
C100 C 0.7285(4) 0.6301(4) 0.6895(6) 0.043(3) Uani 1 1 d . . .
H100 H 0.7483 0.6099 0.6866 0.052 Uiso 1 1 calc R . .
C101 C 0.6961(3) 0.6261(4) 0.7311(5) 0.045(3) Uani 1 1 d . . .
H101 H 0.6945 0.6037 0.7589 0.054 Uiso 1 1 calc R . .
C102 C 0.6662(3) 0.6549(4) 0.7320(5) 0.042(3) Uani 1 1 d . . .
H102 H 0.6437 0.6514 0.7591 0.050 Uiso 1 1 calc R . .
C103 C 0.6161(3) 0.7358(4) 0.6113(5) 0.0357(19) Uani 1 1 d . . .
C104 C 0.5821(3) 0.7173(4) 0.5901(5) 0.0357(19) Uani 1 1 d . . .
H104 H 0.5666 0.7010 0.6177 0.043 Uiso 1 1 calc R . .
C105 C 0.5712(4) 0.7234(4) 0.5262(6) 0.049(3) Uani 1 1 d . . .
H105 H 0.5484 0.7101 0.5100 0.059 Uiso 1 1 calc R . .
C106 C 0.5926(4) 0.7483(5) 0.4859(6) 0.056(4) Uani 1 1 d . . .
H106 H 0.5836 0.7538 0.4438 0.068 Uiso 1 1 calc R . .
C107 C 0.6274(4) 0.7646(5) 0.5089(6) 0.059(4) Uani 1 1 d . . .
H107 H 0.6436 0.7801 0.4810 0.071 Uiso 1 1 calc R . .
C108 C 0.6394(4) 0.7590(4) 0.5719(5) 0.041(3) Uani 1 1 d . . .
H108 H 0.6631 0.7710 0.5874 0.049 Uiso 1 1 calc R . .
C109 C 0.3380(5) 0.7288(5) 0.7282(7) 0.078(3) Uani 1 1 d U . .
H10A H 0.3099 0.7294 0.7135 0.094 Uiso 1 1 calc R . .
H10B H 0.3507 0.7050 0.7092 0.094 Uiso 1 1 calc R . .
C110 C 0.3385(5) 0.7246(6) 0.8021(7) 0.078(3) Uani 1 1 d . . .
H11A H 0.3146 0.7098 0.8165 0.094 Uiso 1 1 calc R . .
H11B H 0.3381 0.7513 0.8221 0.094 Uiso 1 1 calc R . .
C111 C 0.6563(3) 0.7727(4) 0.7221(5) 0.035(3) Uani 1 1 d . . .
H11C H 0.6844 0.7719 0.7075 0.042 Uiso 1 1 calc R . .
H11D H 0.6435 0.7963 0.7027 0.042 Uiso 1 1 calc R . .
C112 C 0.6553(3) 0.7764(4) 0.7940(5) 0.032(3) Uani 1 1 d . . .
H11E H 0.6798 0.7901 0.8088 0.038 Uiso 1 1 calc R . .
H11F H 0.6548 0.7495 0.8133 0.038 Uiso 1 1 calc R . .
C113 C 0.6273(4) 0.6110(4) 0.5853(6) 0.052(4) Uani 1 1 d . . .
H11G H 0.6200 0.6385 0.5742 0.077 Uiso 1 1 calc R . .
H11H H 0.6199 0.5932 0.5502 0.077 Uiso 1 1 calc R . .
H11I H 0.6562 0.6095 0.5925 0.077 Uiso 1 1 calc R . .
C114 C 0.6057(4) 0.5988(4) 0.6454(6) 0.042(3) Uani 1 1 d . . .
C115 C 0.6149(5) 0.5564(4) 0.6689(7) 0.061(4) Uani 1 1 d . . .
H11J H 0.6001 0.5512 0.7084 0.092 Uiso 1 1 calc R . .
H11K H 0.6435 0.5538 0.6771 0.092 Uiso 1 1 calc R . .
H11L H 0.6069 0.5371 0.6361 0.092 Uiso 1 1 calc R . .
C116 C 0.2591(6) 0.6196(6) 0.7123(10) 0.120(8) Uani 1 1 d . . .
H11M H 0.2584 0.6302 0.6687 0.180 Uiso 1 1 calc R . .
H11N H 0.2392 0.5984 0.7166 0.180 Uiso 1 1 calc R . .
H11O H 0.2857 0.6088 0.7212 0.180 Uiso 1 1 calc R . .
C117 C 0.2501(3) 0.6518(4) 0.7583(6) 0.047(3) Uani 1 1 d . . .
C118 C 0.2496(5) 0.6414(5) 0.8242(7) 0.069(4) Uani 1 1 d . . .
H11P H 0.2436 0.6650 0.8499 0.103 Uiso 1 1 calc R . .
H11Q H 0.2758 0.6309 0.8365 0.103 Uiso 1 1 calc R . .
H11R H 0.2292 0.6210 0.8317 0.103 Uiso 1 1 calc R . .
C119 C 0.3791(5) 0.8789(7) 0.5655(7) 0.110(8) Uani 1 1 d D . .
H11S H 0.3856 0.8505 0.5620 0.165 Uiso 1 1 calc R . .
H11T H 0.3897 0.8931 0.5282 0.165 Uiso 1 1 calc R . .
H11U H 0.3501 0.8822 0.5672 0.165 Uiso 1 1 calc R . .
C120 C 0.3973(5) 0.8955(6) 0.6250(6) 0.089(8) Uani 1 1 d D . .
C121 C 0.3895(7) 0.9394(6) 0.6403(10) 0.123(9) Uani 1 1 d D . .
H12A H 0.4022 0.9463 0.6811 0.184 Uiso 1 1 calc R . .
H12B H 0.3607 0.9440 0.6435 0.184 Uiso 1 1 calc R . .
H12C H 0.4006 0.9561 0.6062 0.184 Uiso 1 1 calc R . .
O1 O 0.45573(19) 0.89999(19) 0.7685(3) 0.0306(16) Uani 1 1 d . . .
H1O H 0.4371 0.8959 0.7417 0.046 Uiso 1 1 d R . .
O2 O 0.5297(2) 0.9044(2) 0.7046(3) 0.0369(19) Uani 1 1 d . . .
H2O H 0.5130 0.8925 0.7286 0.055 Uiso 1 1 d R . .
O3 O 0.54407(19) 0.5994(2) 0.7834(3) 0.0279(16) Uani 1 1 d . . .
H3O H 0.5649 0.5992 0.7603 0.042 Uiso 1 1 d R . .
O4 O 0.4699(2) 0.5943(2) 0.7234(3) 0.0326(17) Uani 1 1 d . . .
H4O H 0.4897 0.6059 0.7406 0.049 Uiso 1 1 d R . .
O5 O 0.5841(2) 0.6203(3) 0.6738(4) 0.039(2) Uani 1 1 d . . .
O6 O 0.2441(2) 0.6863(3) 0.7415(5) 0.063(2) Uani 1 1 d . . .
O7 O 0.4176(3) 0.8760(4) 0.6623(5) 0.075(3) Uani 1 1 d D . .
F1 F 0.2583(3) 0.7256(3) 0.0533(4) 0.076(3) Uani 1 1 d . . .
F2 F 0.2284(2) 0.7006(2) -0.0333(4) 0.073(2) Uani 1 1 d . . .
F3 F 0.2269(3) 0.7668(3) -0.0151(4) 0.074(3) Uani 1 1 d . . .
F4 F 0.2646(3) 0.7419(3) -0.0955(4) 0.083(3) Uani 1 1 d . . .
F5 F 0.2935(2) 0.7679(3) -0.0059(4) 0.081(3) Uani 1 1 d . . .
F6 F 0.2948(3) 0.7008(3) -0.0265(5) 0.090(3) Uani 1 1 d . . .
P1 P 0.36180(14) 0.77054(11) 0.7001(2) 0.0791(16) Uani 1 1 d . . .
P2 P 0.38472(9) 0.69707(10) 0.82698(12) 0.0319(7) Uani 1 1 d . . .
P3 P 0.61118(8) 0.80475(10) 0.82093(13) 0.0305(7) Uani 1 1 d . . .
P4 P 0.63034(8) 0.72711(9) 0.69456(13) 0.0292(6) Uani 1 1 d . . .
P5 P 0.26159(11) 0.73386(12) -0.02084(18) 0.0507(9) Uani 1 1 d . . .
Au1 Au 0.416263(11) 0.789414(11) 0.75565(2) 0.03069(10) Uani 1 1 d . . .
Au2 Au 0.431640(11) 0.694186(11) 0.74870(2) 0.03174(10) Uani 1 1 d . . .
Au3 Au 0.562257(10) 0.805589(11) 0.74548(2) 0.02835(9) Uani 1 1 d . . .
Au4 Au 0.577635(10) 0.710459(12) 0.75680(2) 0.02791(9) Uani 1 1 d . . .
Au5 Au 0.497057(14) 0.750301(14) 0.815720(18) 0.02636(11) Uani 1 1 d . . .
Au6 Au 0.496787(15) 0.748468(14) 0.668765(18) 0.02892(11) Uani 1 1 d . . .
P6 P 0.49854(12) 0.75587(14) 0.1968(3) 0.0528(13) Uani 0.775(5) 1 d P A 1
F7 F 0.5169(3) 0.7217(4) 0.2349(6) 0.085(4) Uani 0.775(5) 1 d P A 1
F8 F 0.4568(3) 0.7456(3) 0.2237(8) 0.103(5) Uani 0.775(5) 1 d P A 1
F9 F 0.4919(4) 0.7281(4) 0.1368(6) 0.081(4) Uani 0.775(5) 1 d P A 1
F10 F 0.4811(3) 0.7913(3) 0.1525(7) 0.084(4) Uani 0.775(5) 1 d P A 1
F11 F 0.5412(3) 0.7671(4) 0.1712(6) 0.076(4) Uani 0.775(5) 1 d P A 1
F12 F 0.5051(3) 0.7857(3) 0.2545(7) 0.103(5) Uani 0.775(5) 1 d P A 1
P7 P 0.4933(5) 0.7417(5) 0.3654(8) 0.062(6) Uani 0.225(5) 1 d PD A 2
F15 F 0.5395(7) 0.7390(17) 0.357(3) 0.164(11) Uani 0.225(5) 1 d PDU A 2
F13 F 0.495(2) 0.7733(10) 0.4208(16) 0.164(11) Uani 0.225(5) 1 d PDU A 2
F14 F 0.4943(13) 0.7077(10) 0.4167(17) 0.164(11) Uani 0.225(5) 1 d PDU A 2
F16 F 0.491(2) 0.7104(10) 0.3105(16) 0.164(11) Uani 0.225(5) 1 d PDU A 2
F18 F 0.4917(13) 0.7763(10) 0.3146(17) 0.164(11) Uani 0.225(5) 1 d PDU A 2
F17 F 0.4469(7) 0.7443(17) 0.373(3) 0.164(11) Uani 0.225(5) 1 d PDU A 2

loop_
_atom_site_aniso_label
_atom_site_aniso_U_11
_atom_site_aniso_U_22
_atom_site_aniso_U_33
_atom_site_aniso_U_23
_atom_site_aniso_U_13
_atom_site_aniso_U_12
C1 0.017(4) 0.045(5) 0.016(3) 0.001(4) -0.002(3) -0.005(3)
C2 0.017(4) 0.045(5) 0.016(3) 0.001(4) -0.002(3) -0.005(3)
C3 0.022(5) 0.033(6) 0.020(5) 0.007(5) 0.006(4) 0.004(5)
C4 0.017(5) 0.040(7) 0.025(5) 0.007(5) 0.007(4) 0.009(5)
C5 0.016(4) 0.053(5) 0.033(4) -0.002(4) 0.003(3) -0.003(4)
C6 0.016(4) 0.053(5) 0.033(4) -0.002(4) 0.003(3) -0.003(4)
C7 0.033(6) 0.034(7) 0.028(6) -0.002(5) 0.000(5) 0.013(6)
C8 0.022(6) 0.037(7) 0.027(5) -0.001(5) 0.007(4) 0.017(5)
C9 0.011(5) 0.060(8) 0.025(6) -0.015(5) 0.003(4) -0.006(5)
C10 0.023(4) 0.046(5) 0.037(4) -0.012(4) -0.010(3) -0.001(4)
C11 0.023(4) 0.046(5) 0.037(4) -0.012(4) -0.010(3) -0.001(4)
C12 0.033(7) 0.073(10) 0.064(9) -0.041(8) -0.019(7) 0.014(7)
C13 0.028(8) 0.113(15) 0.059(9) -0.056(10) 0.002(7) 0.010(9)
C14 0.028(7) 0.113(14) 0.037(7) -0.021(8) 0.008(6) -0.010(9)
C15 0.033(7) 0.084(11) 0.032(6) -0.031(7) 0.011(5) -0.013(7)
C16 0.053(4) 0.103(7) 0.065(4) -0.029(5) -0.017(4) -0.019(4)
C17 0.053(4) 0.103(7) 0.065(4) -0.029(5) -0.017(4) -0.019(4)
C18 0.053(4) 0.103(7) 0.065(4) -0.029(5) -0.017(4) -0.019(4)
C19 0.053(4) 0.103(7) 0.065(4) -0.029(5) -0.017(4) -0.019(4)
C20 0.069(11) 0.086(13) 0.053(9) -0.034(9) -0.010(8) 0.030(10)
C21 0.053(4) 0.103(7) 0.065(4) -0.029(5) -0.017(4) -0.019(4)
C22 0.027(6) 0.070(9) 0.022(5) 0.016(6) 0.003(5) -0.009(6)
C23 0.012(5) 0.048(8) 0.044(7) 0.016(6) 0.008(5) -0.003(5)
C24 0.044(8) 0.057(9) 0.035(7) 0.003(6) -0.019(6) -0.005(7)
C25 0.064(10) 0.077(12) 0.061(9) 0.029(8) -0.038(8) -0.005(9)
C26 0.029(7) 0.099(14) 0.073(11) 0.043(10) -0.017(7) -0.014(8)
C27 0.043(9) 0.057(10) 0.127(16) 0.030(11) -0.026(10) 0.004(8)
C28 0.061(9) 0.044(8) 0.069(9) 0.019(7) -0.015(8) 0.020(7)
C29 0.026(6) 0.072(9) 0.020(5) 0.016(6) -0.001(5) -0.005(6)
C30 0.046(8) 0.088(11) 0.027(6) 0.014(7) 0.003(6) -0.014(8)
C31 0.040(9) 0.146(19) 0.034(7) 0.013(9) 0.002(6) 0.024(11)
C32 0.041(7) 0.072(8) 0.061(7) 0.024(7) -0.005(6) -0.023(7)
C33 0.046(7) 0.060(7) 0.070(7) 0.032(6) -0.004(6) -0.017(6)
C34 0.041(7) 0.051(8) 0.047(7) 0.019(6) 0.006(6) -0.018(7)
C35 0.026(6) 0.033(6) 0.026(5) 0.002(5) 0.006(5) 0.005(5)
C36 0.030(6) 0.040(7) 0.032(6) 0.019(5) -0.001(5) 0.000(6)
C37 0.091(13) 0.061(10) 0.041(7) -0.005(7) 0.026(8) -0.037(9)
C38 0.052(10) 0.093(12) 0.047(8) 0.003(8) 0.014(7) -0.024(9)
C39 0.046(8) 0.071(10) 0.037(7) 0.012(7) 0.009(6) 0.001(7)
C40 0.037(8) 0.057(9) 0.061(9) 0.010(7) 0.004(6) -0.012(7)
C41 0.045(9) 0.098(13) 0.026(6) 0.012(7) 0.009(6) -0.014(9)
C42 0.028(6) 0.039(7) 0.026(5) 0.014(5) 0.012(5) 0.006(6)
C43 0.031(6) 0.054(8) 0.025(6) 0.011(5) -0.003(5) 0.011(6)
C44 0.027(6) 0.077(10) 0.033(7) 0.013(7) -0.006(5) -0.018(7)
C45 0.027(7) 0.112(14) 0.046(8) 0.053(9) 0.000(6) -0.007(9)
C46 0.035(8) 0.059(9) 0.078(10) 0.026(8) 0.019(7) 0.017(8)
C47 0.026(6) 0.050(9) 0.042(7) 0.000(6) -0.003(5) 0.008(7)
C48 0.041(7) 0.018(5) 0.027(5) -0.004(4) -0.003(5) 0.000(5)
C49 0.029(5) 0.120(9) 0.045(5) -0.041(5) 0.000(4) -0.001(5)
C50 0.037(7) 0.056(9) 0.061(9) -0.026(7) -0.005(6) -0.018(7)
C51 0.050(9) 0.095(13) 0.061(9) -0.044(9) 0.020(8) -0.029(9)
C52 0.029(5) 0.120(9) 0.045(5) -0.041(5) 0.000(4) -0.001(5)
C53 0.029(5) 0.120(9) 0.045(5) -0.041(5) 0.000(4) -0.001(5)
C54 0.039(8) 0.087(11) 0.038(7) 0.001(7) -0.015(6) 0.011(8)
C55 0.029(7) 0.035(7) 0.033(6) -0.009(5) -0.007(5) -0.008(6)
C56 0.022(6) 0.056(8) 0.052(7) -0.010(6) -0.008(5) 0.005(6)
C57 0.049(9) 0.079(12) 0.086(12) -0.042(10) 0.000(9) 0.005(9)
C58 0.026(7) 0.081(12) 0.076(11) -0.046(9) 0.009(7) -0.012(8)
C59 0.046(9) 0.090(13) 0.061(9) -0.034(9) 0.026(8) -0.029(10)
C60 0.042(8) 0.039(7) 0.051(7) -0.009(6) 0.006(6) -0.008(6)
C61 0.033(7) 0.034(7) 0.048(7) 0.007(6) -0.006(6) -0.007(5)
C62 0.025(6) 0.059(8) 0.029(6) 0.006(6) -0.003(5) 0.000(6)
C63 0.029(6) 0.050(8) 0.041(7) -0.001(6) 0.002(5) 0.006(6)
C64 0.042(8) 0.079(10) 0.038(7) -0.020(7) -0.008(6) 0.028(7)
C65 0.030(7) 0.067(9) 0.049(7) -0.023(7) -0.018(6) 0.006(7)
C66 0.030(6) 0.045(7) 0.036(6) -0.006(5) -0.015(5) 0.002(6)
C67 0.097(5) 0.101(5) 0.077(4) -0.006(4) -0.021(4) 0.011(4)
C68 0.097(5) 0.101(5) 0.077(4) -0.006(4) -0.021(4) 0.011(4)
C69 0.097(5) 0.101(5) 0.077(4) -0.006(4) -0.021(4) 0.011(4)
C70 0.097(5) 0.101(5) 0.077(4) -0.006(4) -0.021(4) 0.011(4)
C71 0.097(5) 0.101(5) 0.077(4) -0.006(4) -0.021(4) 0.011(4)
C72 0.097(5) 0.101(5) 0.077(4) -0.006(4) -0.021(4) 0.011(4)
C73 0.027(6) 0.047(7) 0.020(5) -0.006(5) -0.006(4) -0.005(5)
C74 0.062(9) 0.058(9) 0.044(7) -0.017(7) 0.022(7) -0.003(8)
C75 0.051(9) 0.056(9) 0.060(9) -0.014(7) 0.004(7) -0.010(8)
C76 0.040(8) 0.057(9) 0.061(9) -0.012(7) 0.023(7) -0.006(7)
C77 0.034(7) 0.043(8) 0.053(8) -0.007(6) 0.021(6) -0.013(6)
C78 0.037(7) 0.062(9) 0.028(6) -0.011(6) 0.008(5) -0.021(7)
C79 0.043(7) 0.024(6) 0.022(5) -0.007(4) 0.014(5) -0.001(5)
C80 0.059(8) 0.036(7) 0.034(6) 0.008(6) 0.008(6) -0.005(7)
C81 0.101(13) 0.038(7) 0.032(7) 0.007(6) 0.004(8) 0.001(8)
C82 0.086(11) 0.049(8) 0.019(5) 0.003(6) -0.007(6) -0.040(8)
C83 0.043(7) 0.060(9) 0.036(6) 0.009(6) -0.013(6) -0.025(7)
C84 0.026(6) 0.038(7) 0.037(6) 0.012(5) 0.013(5) -0.001(5)
C85 0.023(6) 0.038(7) 0.045(7) -0.020(6) 0.008(5) 0.006(5)
C86 0.097(12) 0.043(8) 0.055(8) 0.016(7) -0.017(8) -0.029(8)
C87 0.106(14) 0.064(10) 0.053(9) 0.009(8) -0.014(9) -0.037(10)
C88 0.065(10) 0.047(9) 0.071(10) 0.007(7) -0.026(8) -0.024(8)
C89 0.136(18) 0.057(11) 0.039(8) -0.007(7) 0.006(9) -0.002(12)
C90 0.080(12) 0.034(8) 0.045(8) 0.009(6) -0.011(7) -0.019(8)
C91 0.013(5) 0.027(6) 0.036(6) 0.005(5) -0.005(4) 0.004(4)
C92 0.059(9) 0.041(7) 0.017(5) 0.001(5) -0.007(5) 0.011(7)
C93 0.064(10) 0.034(7) 0.037(7) -0.001(6) -0.018(6) 0.006(7)
C94 0.063(9) 0.034(7) 0.033(6) -0.005(5) -0.002(6) -0.006(7)
C95 0.039(7) 0.039(7) 0.042(7) -0.008(6) 0.014(6) -0.018(6)
C96 0.021(6) 0.049(8) 0.062(8) -0.027(7) -0.008(6) 0.010(6)
C97 0.018(5) 0.050(7) 0.034(6) -0.006(6) 0.002(5) 0.003(5)
C98 0.033(7) 0.055(8) 0.043(7) -0.003(6) 0.006(5) 0.013(6)
C99 0.022(6) 0.085(11) 0.055(8) -0.007(8) 0.018(6) 0.007(7)
C100 0.028(6) 0.058(8) 0.043(7) 0.006(6) -0.005(6) 0.012(6)
C101 0.041(6) 0.063(8) 0.031(6) 0.002(6) 0.000(5) 0.015(6)
C102 0.018(5) 0.068(8) 0.040(6) 0.022(6) 0.005(5) 0.000(5)
C103 0.023(4) 0.045(5) 0.039(4) -0.007(4) -0.005(3) 0.013(4)
C104 0.023(4) 0.045(5) 0.039(4) -0.007(4) -0.005(3) 0.013(4)
C105 0.044(8) 0.067(9) 0.036(7) -0.006(6) 0.002(6) 0.007(7)
C106 0.046(9) 0.090(12) 0.033(6) -0.009(8) -0.012(6) 0.020(9)
C107 0.038(8) 0.098(13) 0.041(7) 0.016(8) 0.008(6) -0.003(8)
C108 0.040(7) 0.055(8) 0.028(6) 0.006(6) 0.014(5) 0.011(7)
C109 0.073(6) 0.106(7) 0.056(6) -0.009(6) -0.004(5) 0.013(5)
C110 0.073(6) 0.106(7) 0.056(6) -0.009(6) -0.004(5) 0.013(5)
C111 0.022(6) 0.053(8) 0.030(6) 0.005(5) 0.001(5) -0.012(6)
C112 0.018(6) 0.049(8) 0.029(6) 0.007(5) -0.014(5) 0.002(6)
C113 0.050(8) 0.070(10) 0.035(7) -0.004(7) 0.023(6) -0.002(7)
C114 0.037(8) 0.043(9) 0.047(7) -0.006(6) 0.017(6) -0.015(7)
C115 0.064(10) 0.056(9) 0.064(9) -0.011(8) 0.011(8) -0.007(8)
C116 0.103(16) 0.104(16) 0.15(2) -0.067(15) 0.045(14) -0.003(13)
C117 0.029(6) 0.054(7) 0.057(8) -0.010(7) -0.008(7) -0.001(6)
C118 0.055(10) 0.076(12) 0.075(11) -0.008(8) 0.009(8) -0.005(9)
C119 0.066(12) 0.20(2) 0.066(12) 0.012(14) -0.011(10) -0.044(14)
C120 0.037(9) 0.20(3) 0.032(8) 0.025(11) -0.001(7) -0.026(12)
C121 0.13(2) 0.121(19) 0.115(18) 0.053(15) 0.052(16) 0.040(17)
O1 0.027(4) 0.033(4) 0.032(4) 0.000(3) -0.008(3) -0.004(3)
O2 0.052(5) 0.028(4) 0.031(4) 0.000(3) 0.009(4) -0.014(4)
O3 0.013(3) 0.040(4) 0.031(4) -0.003(3) 0.000(3) -0.003(3)
O4 0.030(4) 0.030(4) 0.037(4) 0.001(3) -0.008(3) 0.000(3)
O5 0.028(5) 0.052(6) 0.038(5) -0.006(4) 0.003(4) -0.005(4)
O6 0.036(4) 0.081(7) 0.073(6) 0.014(6) -0.004(5) 0.009(4)
O7 0.055(7) 0.117(10) 0.053(6) 0.012(6) -0.008(5) -0.031(7)
F1 0.091(7) 0.075(6) 0.061(5) -0.004(5) -0.017(5) 0.000(5)
F2 0.063(5) 0.062(5) 0.093(6) -0.025(5) -0.024(5) -0.002(5)
F3 0.059(6) 0.082(7) 0.082(6) -0.030(5) -0.007(5) 0.030(5)
F4 0.104(7) 0.091(7) 0.054(5) -0.006(5) -0.001(5) 0.036(6)
F5 0.055(5) 0.079(6) 0.109(7) 0.006(6) -0.039(5) -0.015(5)
F6 0.051(5) 0.072(6) 0.147(9) 0.003(6) -0.020(6) 0.027(5)
P1 0.088(3) 0.0291(18) 0.120(4) 0.006(2) -0.086(3) -0.002(2)
P2 0.0294(15) 0.0445(18) 0.0219(14) -0.0045(12) 0.0005(11) 0.0117(15)
P3 0.0220(14) 0.0423(18) 0.0272(15) 0.0025(13) -0.0042(11) 0.0048(14)
P4 0.0207(14) 0.0416(17) 0.0251(13) 0.0020(13) 0.0031(12) 0.0019(13)
P5 0.042(2) 0.055(2) 0.055(2) -0.0089(18) -0.0118(17) 0.0162(18)
Au1 0.02940(19) 0.0336(2) 0.0291(2) -0.0063(2) -0.0121(2) 0.00343(16)
Au2 0.0414(2) 0.03312(19) 0.0207(2) 0.0005(2) 0.0037(2) 0.01051(17)
Au3 0.02117(17) 0.0426(2) 0.0212(2) 0.0028(2) -0.00156(19) 0.00396(16)
Au4 0.01839(16) 0.0420(2) 0.02335(19) 0.0008(2) 0.00321(18) 0.00035(16)
Au5 0.0207(2) 0.0347(3) 0.02369(18) 0.00324(19) 0.00151(16) 0.0024(2)
Au6 0.0350(3) 0.0295(3) 0.02229(18) 0.00261(18) 0.00222(18) 0.0046(2)
P6 0.024(2) 0.043(3) 0.091(3) -0.014(3) -0.005(2) -0.004(2)
F7 0.064(6) 0.099(8) 0.093(9) 0.007(8) -0.014(7) 0.026(6)
F8 0.022(5) 0.068(7) 0.220(16) 0.041(9) -0.008(7) -0.002(5)
F9 0.093(10) 0.049(7) 0.102(9) -0.010(7) -0.033(8) -0.009(7)
F10 0.067(8) 0.059(7) 0.125(11) -0.002(7) -0.032(7) 0.001(6)
F11 0.031(6) 0.091(9) 0.105(9) -0.029(7) 0.005(6) -0.010(6)
F12 0.090(8) 0.090(8) 0.128(12) -0.073(9) 0.043(9) -0.031(7)
P7 0.055(11) 0.050(11) 0.082(12) -0.012(9) -0.020(9) 0.034(10)
F15 0.163(12) 0.163(12) 0.165(12) 0.000(4) -0.005(4) -0.002(4)
F13 0.163(12) 0.163(12) 0.165(12) 0.000(4) -0.005(4) -0.002(4)
F14 0.163(12) 0.163(12) 0.165(12) 0.000(4) -0.005(4) -0.002(4)
F16 0.163(12) 0.163(12) 0.165(12) 0.000(4) -0.005(4) -0.002(4)
F18 0.163(12) 0.163(12) 0.165(12) 0.000(4) -0.005(4) -0.002(4)
F17 0.163(12) 0.163(12) 0.165(12) 0.000(4) -0.005(4) -0.002(4)

loop_
_atom_type_symbol
_atom_type_description
_atom_type_scat_dispersion_real
_atom_type_scat_dispersion_imag
_atom_type_scat_source
C C 0.0033 0.0016 'International Tables Vol C Tables 4.2.6.8 and 6.1.1.4'
H H 0.0000 0.0000 'International Tables Vol C Tables 4.2.6.8 and 6.1.1.4'
O O 0.0106 0.0060 'International Tables Vol C Tables 4.2.6.8 and 6.1.1.4'
F F 0.0171 0.0103 'International Tables Vol C Tables 4.2.6.8 and 6.1.1.4'
P P 0.1023 0.0942 'International Tables Vol C Tables 4.2.6.8 and 6.1.1.4'
Au Au -2.0133 8.8022 'International Tables Vol C Tables 4.2.6.8 and 6.1.1.4'

loop_
_geom_angle_atom_site_label_1
_geom_angle_atom_site_label_2
_geom_angle_atom_site_label_3
_geom_angle
C2 C1 Au5 174.7(9)
C2 C1 Au1 82.3(7)
Au5 C1 Au1 102.8(5)
C1 C2 C9 164.3(10)
C1 C2 Au1 66.2(6)
C9 C2 Au1 129.1(7)
C4 C3 Au6 177.8(9)
C4 C3 Au3 78.6(7)
Au6 C3 Au3 103.1(4)
C3 C4 C22 167.9(11)
C3 C4 Au3 70.7(7)
C22 C4 Au3 121.4(8)
C6 C5 Au5 175.8(10)
C6 C5 Au4 81.0(7)
Au5 C5 Au4 102.7(5)
C5 C6 C35 165.0(11)
C5 C6 Au4 67.6(7)
C35 C6 Au4 127.2(7)
C8 C7 Au6 177.5(10)
C8 C7 Au2 79.1(7)
Au6 C7 Au2 102.2(5)
C7 C8 C48 167.8(11)
C7 C8 Au2 69.8(7)
C48 C8 Au2 121.8(7)
O1 C9 C2 111.3(8)
O1 C9 C16 108.4(10)
C2 C9 C16 104.9(11)
O1 C9 C10 111.1(10)
C2 C9 C10 109.4(9)
C16 C9 C10 111.6(10)
C15 C10 C11 121.7(12)
C15 C10 C9 120.0(12)
C11 C10 C9 118.2(11)
C10 C11 C12 117.6(13)
C10 C11 H11 121.2
C12 C11 H11 121.2
C13 C12 C11 119.8(15)
C13 C12 H12 120.1
C11 C12 H12 120.1
C12 C13 C14 124.5(14)
C12 C13 H13 117.8
C14 C13 H13 117.8
C13 C14 C15 117.8(15)
C13 C14 H14 121.1
C15 C14 H14 121.1
C10 C15 C14 118.6(15)
C10 C15 H15 120.7
C14 C15 H15 120.7
C17 C16 C21 116.7(14)
C17 C16 C9 122.0(16)
C21 C16 C9 121.2(14)
C16 C17 C18 119.9(18)
C16 C17 H17 120.1
C18 C17 H17 120.1
C19 C18 C17 122.1(17)
C19 C18 H18 118.9
C17 C18 H18 118.9
C18 C19 C20 120.7(15)
C18 C19 H19 119.6
C20 C19 H19 119.6
C19 C20 C21 118.2(17)
C19 C20 H20 120.9
C21 C20 H20 120.9
C16 C21 C20 121.5(17)
C16 C21 H21 119.3
C20 C21 H21 119.3
O2 C22 C4 110.5(8)
O2 C22 C29 104.8(10)
C4 C22 C29 113.2(11)
O2 C22 C23 110.7(10)
C4 C22 C23 109.1(10)
C29 C22 C23 108.5(8)
C24 C23 C28 118.1(12)
C24 C23 C22 121.5(11)
C28 C23 C22 120.1(12)
C23 C24 C25 120.6(14)
C23 C24 H24 119.7
C25 C24 H24 119.7
C26 C25 C24 121.4(16)
C26 C25 H25 119.3
C24 C25 H25 119.3
C27 C26 C25 118.2(14)
C27 C26 H26 120.9
C25 C26 H26 120.9
C26 C27 C28 122.9(15)
C26 C27 H27 118.5
C28 C27 H27 118.5
C27 C28 C23 118.8(15)
C27 C28 H28 120.6
C23 C28 H28 120.6
C30 C29 C34 119.0(12)
C30 C29 C22 121.1(13)
C34 C29 C22 119.5(12)
C29 C30 C31 120.5(15)
C29 C30 H30 119.7
C31 C30 H30 119.7
C32 C31 C30 117.2(16)
C32 C31 H31 121.4
C30 C31 H31 121.4
C33 C32 C31 123.0(15)
C33 C32 H32 118.5
C31 C32 H32 118.5
C32 C33 C34 120.7(15)
C32 C33 H33 119.6
C34 C33 H33 119.6
C33 C34 C29 119.4(14)
C33 C34 H34 120.3
C29 C34 H34 120.3
O3 C35 C36 109.8(9)
O3 C35 C6 110.0(8)
C36 C35 C6 103.0(9)
O3 C35 C42 111.6(9)
C36 C35 C42 113.8(9)
C6 C35 C42 108.3(9)
C41 C36 C37 118.1(12)
C41 C36 C35 120.3(10)
C37 C36 C35 121.5(11)
C38 C37 C36 120.2(15)
C38 C37 H37 119.9
C36 C37 H37 119.9
C39 C38 C37 120.9(14)
C39 C38 H38 119.5
C37 C38 H38 119.5
C40 C39 C38 119.7(13)
C40 C39 H39 120.1
C38 C39 H39 120.1
C39 C40 C41 120.8(13)
C39 C40 H40 119.6
C41 C40 H40 119.6
C36 C41 C40 120.1(12)
C36 C41 H41 119.9
C40 C41 H41 119.9
C43 C42 C47 119.6(11)
C43 C42 C35 122.7(11)
C47 C42 C35 117.6(11)
C42 C43 C44 120.5(12)
C42 C43 H43 119.8
C44 C43 H43 119.8
C45 C44 C43 118.4(13)
C45 C44 H44 120.8
C43 C44 H44 120.8
C44 C45 C46 123.4(13)
C44 C45 H45 118.3
C46 C45 H45 118.3
C45 C46 C47 119.4(13)
C45 C46 H46 120.3
C47 C46 H46 120.3
C42 C47 C46 118.7(13)
C42 C47 H47 120.6
C46 C47 H47 120.6
O4 C48 C8 110.7(8)
O4 C48 C49 104.8(10)
C8 C48 C49 114.7(11)
O4 C48 C55 110.4(9)
C8 C48 C55 106.1(9)
C49 C48 C55 110.2(9)
C50 C49 C54 117.0(13)
C50 C49 C48 123.0(15)
C54 C49 C48 119.9(15)
C49 C50 C51 120.8(16)
C49 C50 H50 119.6
C51 C50 H50 119.6
C52 C51 C50 122.5(17)
C52 C51 H51 118.8
C50 C51 H51 118.8
C51 C52 C53 118.3(15)
C51 C52 H52 120.9
C53 C52 H52 120.9
C54 C53 C52 117.2(16)
C54 C53 H53 121.4
C52 C53 H53 121.4
C53 C54 C49 124.2(17)
C53 C54 H54 117.9
C49 C54 H54 117.9
C60 C55 C56 117.6(12)
C60 C55 C48 124.3(12)
C56 C55 C48 117.9(11)
C57 C56 C55 121.4(14)
C57 C56 H56 119.3
C55 C56 H56 119.3
C56 C57 C58 120.3(16)
C56 C57 H57 119.8
C58 C57 H57 119.8
C59 C58 C57 117.8(14)
C59 C58 H58 121.1
C57 C58 H58 121.1
C58 C59 C60 122.4(16)
C58 C59 H59 118.8
C60 C59 H59 118.8
C55 C60 C59 120.4(14)
C55 C60 H60 119.8
C59 C60 H60 119.8
C66 C61 C62 119.7(11)
C66 C61 P1 120.0(9)
C62 C61 P1 120.1(9)
C63 C62 C61 119.9(11)
C63 C62 H62 120.0
C61 C62 H62 120.0
C64 C63 C62 119.5(12)
C64 C63 H63 120.2
C62 C63 H63 120.2
C63 C64 C65 120.2(12)
C63 C64 H64 119.9
C65 C64 H64 119.9
C66 C65 C64 120.5(11)
C66 C65 H65 119.8
C64 C65 H65 119.8
C61 C66 C65 120.1(11)
C61 C66 H66 119.9
C65 C66 H66 119.9
C68 C67 C72 120.0
C68 C67 P1 119.1(7)
C72 C67 P1 120.8(7)
C67 C68 C69 120.0
C67 C68 H68 120.0
C69 C68 H68 120.0
C70 C69 C68 120.0
C70 C69 H69 120.0
C68 C69 H69 120.0
C69 C70 C71 120.0
C69 C70 H70 120.0
C71 C70 H70 120.0
C72 C71 C70 120.0
C72 C71 H71 120.0
C70 C71 H71 120.0
C71 C72 C67 120.0
C71 C72 H72 120.0
C67 C72 H72 120.0
C78 C73 C74 118.6(12)
C78 C73 P2 121.3(9)
C74 C73 P2 120.0(9)
C75 C74 C73 119.5(12)
C75 C74 H74 120.2
C73 C74 H74 120.2
C74 C75 C76 122.8(13)
C74 C75 H75 118.6
C76 C75 H75 118.6
C75 C76 C77 117.0(14)
C75 C76 H76 121.5
C77 C76 H76 121.5
C78 C77 C76 122.7(12)
C78 C77 H77 118.7
C76 C77 H77 118.7
C77 C78 C73 119.3(11)
C77 C78 H78 120.3
C73 C78 H78 120.3
C80 C79 C84 123.6(11)
C80 C79 P2 121.4(10)
C84 C79 P2 115.0(8)
C79 C80 C81 120.6(13)
C79 C80 H80 119.7
C81 C80 H80 119.7
C82 C81 C80 116.2(13)
C82 C81 H81 121.9
C80 C81 H81 121.9
C81 C82 C83 123.9(12)
C81 C82 H82 118.0
C83 C82 H82 118.0
C84 C83 C82 117.0(12)
C84 C83 H83 121.5
C82 C83 H83 121.5
C79 C84 C83 118.7(12)
C79 C84 H84 120.7
C83 C84 H84 120.7
C86 C85 C90 120.0(12)
C86 C85 P3 119.0(9)
C90 C85 P3 121.0(10)
C85 C86 C87 118.9(13)
C85 C86 H86 120.6
C87 C86 H86 120.6
C86 C87 C88 122.7(14)
C86 C87 H87 118.7
C88 C87 H87 118.7
C89 C88 C87 115.9(14)
C89 C88 H88 122.0
C87 C88 H88 122.0
C88 C89 C90 123.2(14)
C88 C89 H89 118.4
C90 C89 H89 118.4
C89 C90 C85 119.0(13)
C89 C90 H90 120.5
C85 C90 H90 120.5
C96 C91 C92 120.5(11)
C96 C91 P3 117.7(9)
C92 C91 P3 121.8(8)
C91 C92 C93 118.0(12)
C91 C92 H92 121.0
C93 C92 H92 121.0
C94 C93 C92 122.6(13)
C94 C93 H93 118.7
C92 C93 H93 118.7
C93 C94 C95 119.6(12)
C93 C94 H94 120.2
C95 C94 H94 120.2
C96 C95 C94 119.4(12)
C96 C95 H95 120.3
C94 C95 H95 120.3
C91 C96 C95 119.9(12)
C91 C96 H96 120.1
C95 C96 H96 120.1
C102 C97 C98 119.9(11)
C102 C97 P4 121.9(8)
C98 C97 P4 118.2(9)
C99 C98 C97 118.0(12)
C99 C98 H98 121.0
C97 C98 H98 121.0
C100 C99 C98 123.4(12)
C100 C99 H99 118.3
C98 C99 H99 118.3
C99 C100 C101 117.8(11)
C99 C100 H100 121.1
C101 C100 H100 121.1
C102 C101 C100 120.2(11)
C102 C101 H101 119.9
C100 C101 H101 119.9
C97 C102 C101 120.6(10)
C97 C102 H102 119.7
C101 C102 H102 119.7
C104 C103 C108 122.3(11)
C104 C103 P4 116.8(9)
C108 C103 P4 120.8(9)
C103 C104 C105 117.2(12)
C103 C104 H104 121.4
C105 C104 H104 121.4
C106 C105 C104 122.3(13)
C106 C105 H105 118.9
C104 C105 H105 118.9
C107 C106 C105 117.9(12)
C107 C106 H106 121.1
C105 C106 H106 121.1
C106 C107 C108 121.4(13)
C106 C107 H107 119.3
C108 C107 H107 119.3
C103 C108 C107 118.8(13)
C103 C108 H108 120.6
C107 C108 H108 120.6
C110 C109 P1 114.2(14)
C110 C109 H10A 108.7
P1 C109 H10A 108.7
C110 C109 H10B 108.7
P1 C109 H10B 108.7
H10A C109 H10B 107.6
C109 C110 P2 109.3(12)
C109 C110 H11A 109.8
P2 C110 H11A 109.8
C109 C110 H11B 109.8
P2 C110 H11B 109.8
H11A C110 H11B 108.3
C112 C111 P4 111.6(9)
C112 C111 H11C 109.3
P4 C111 H11C 109.3
C112 C111 H11D 109.3
P4 C111 H11D 109.3
H11C C111 H11D 108.0
C111 C112 P3 111.4(8)
C111 C112 H11E 109.3
P3 C112 H11E 109.3
C111 C112 H11F 109.3
P3 C112 H11F 109.3
H11E C112 H11F 108.0
C114 C113 H11G 109.5
C114 C113 H11H 109.5
H11G C113 H11H 109.5
C114 C113 H11I 109.5
H11G C113 H11I 109.5
H11H C113 H11I 109.5
O5 C114 C113 123.1(13)
O5 C114 C115 121.8(12)
C113 C114 C115 115.1(12)
C114 C115 H11J 109.5
C114 C115 H11K 109.5
H11J C115 H11K 109.5
C114 C115 H11L 109.5
H11J C115 H11L 109.5
H11K C115 H11L 109.5
C117 C116 H11M 109.5
C117 C116 H11N 109.5
H11M C116 H11N 109.5
C117 C116 H11O 109.5
H11M C116 H11O 109.5
H11N C116 H11O 109.5
O6 C117 C118 120.6(13)
O6 C117 C116 122.5(15)
C118 C117 C116 116.8(15)
C117 C118 H11P 109.5
C117 C118 H11Q 109.5
H11P C118 H11Q 109.5
C117 C118 H11R 109.5
H11P C118 H11R 109.5
H11Q C118 H11R 109.5
C120 C119 H11S 109.5
C120 C119 H11T 109.5
H11S C119 H11T 109.5
C120 C119 H11U 109.5
H11S C119 H11U 109.5
H11T C119 H11U 109.5
O7 C120 C119 123.9(15)
O7 C120 C121 118.5(12)
C119 C120 C121 117.6(19)
C120 C121 H12A 109.5
C120 C121 H12B 109.5
H12A C121 H12B 109.5
C120 C121 H12C 109.5
H12A C121 H12C 109.5
H12B C121 H12C 109.5
C9 O1 H1O 108.6
C22 O2 H2O 109.2
C35 O3 H3O 109.0
C48 O4 H4O 109.1
C109 P1 C61 110.4(7)
C109 P1 C67 102.9(7)
C61 P1 C67 105.8(6)
C109 P1 Au1 115.4(5)
C61 P1 Au1 113.1(4)
C67 P1 Au1 108.1(5)
C73 P2 C79 105.6(5)
C73 P2 C110 107.1(7)
C79 P2 C110 106.3(6)
C73 P2 Au2 110.6(4)
C79 P2 Au2 113.5(4)
C110 P2 Au2 113.2(5)
C91 P3 C85 105.7(5)
C91 P3 C112 107.2(5)
C85 P3 C112 105.3(5)
C91 P3 Au3 115.1(3)
C85 P3 Au3 111.0(4)
C112 P3 Au3 111.9(3)
C103 P4 C97 106.9(5)
C103 P4 C111 106.7(5)
C97 P4 C111 104.9(5)
C103 P4 Au4 112.5(4)
C97 P4 Au4 112.2(4)
C111 P4 Au4 113.1(4)
F6 P5 F1 90.0(6)
F6 P5 F4 90.0(5)
F1 P5 F4 179.5(7)
F6 P5 F2 89.4(5)
F1 P5 F2 89.3(5)
F4 P5 F2 90.2(5)
F6 P5 F5 92.4(5)
F1 P5 F5 88.9(5)
F4 P5 F5 91.6(5)
F2 P5 F5 177.5(6)
F6 P5 F3 178.7(6)
F1 P5 F3 89.8(5)
F4 P5 F3 90.2(5)
F2 P5 F3 89.3(5)
F5 P5 F3 88.8(5)
C1 Au1 P1 174.2(3)
C1 Au1 C2 31.5(4)
P1 Au1 C2 152.7(3)
C1 Au1 Au2 95.0(3)
P1 Au1 Au2 80.16(10)
C2 Au1 Au2 126.2(3)
C1 Au1 Au5 36.2(3)
P1 Au1 Au5 139.30(10)
C2 Au1 Au5 67.7(3)
Au2 Au1 Au5 59.223(13)
C7 Au2 P2 178.2(3)
C7 Au2 C8 31.1(4)
P2 Au2 C8 149.4(3)
C7 Au2 Au5 83.0(3)
P2 Au2 Au5 97.72(8)
C8 Au2 Au5 106.3(3)
C7 Au2 Au1 99.6(3)
P2 Au2 Au1 79.36(8)
C8 Au2 Au1 129.0(3)
Au5 Au2 Au1 60.750(13)
C7 Au2 Au6 36.3(3)
P2 Au2 Au6 143.13(9)
C8 Au2 Au6 67.5(3)
Au5 Au2 Au6 56.277(12)
Au1 Au2 Au6 65.405(13)
C3 Au3 P3 175.2(3)
C3 Au3 C4 30.7(4)
P3 Au3 C4 149.2(3)
C3 Au3 Au5 83.2(3)
P3 Au3 Au5 99.60(8)
C4 Au3 Au5 107.0(3)
C3 Au3 Au4 98.4(3)
P3 Au3 Au4 79.77(8)
C4 Au3 Au4 126.9(3)
Au5 Au3 Au4 60.526(12)
C3 Au3 Au6 36.2(3)
P3 Au3 Au6 143.40(8)
C4 Au3 Au6 66.9(3)
Au5 Au3 Au6 55.926(11)
Au4 Au3 Au6 64.731(13)
C5 Au4 P4 174.7(3)
C5 Au4 C6 31.4(4)
P4 Au4 C6 153.1(3)
C5 Au4 Au3 94.3(3)
P4 Au4 Au3 80.76(8)
C6 Au4 Au3 125.1(3)
C5 Au4 Au5 35.6(3)
P4 Au4 Au5 139.79(8)
C6 Au4 Au5 67.0(3)
Au3 Au4 Au5 59.437(12)
C5 Au5 C1 177.4(4)
C5 Au5 Au6 92.0(3)
C1 Au5 Au6 90.4(3)
C5 Au5 Au2 81.4(3)
C1 Au5 Au2 100.6(3)
Au6 Au5 Au2 63.282(16)
C5 Au5 Au3 100.8(3)
C1 Au5 Au3 79.4(3)
Au6 Au5 Au3 63.767(16)
Au2 Au5 Au3 127.047(16)
C5 Au5 Au4 41.7(3)
C1 Au5 Au4 139.0(3)
Au6 Au5 Au4 67.436(16)
Au2 Au5 Au4 99.302(15)
Au3 Au5 Au4 60.037(12)
C5 Au5 Au1 141.2(3)
C1 Au5 Au1 41.0(3)
Au6 Au5 Au1 67.719(16)
Au2 Au5 Au1 60.027(12)
Au3 Au5 Au1 99.041(15)
Au4 Au5 Au1 135.153(16)
C7 Au6 C3 178.4(4)
C7 Au6 Au5 90.6(3)
C3 Au6 Au5 90.7(3)
C7 Au6 Au2 41.4(3)
C3 Au6 Au2 140.1(3)
Au5 Au6 Au2 60.442(15)
C7 Au6 Au3 139.6(3)
C3 Au6 Au3 40.8(3)
Au5 Au6 Au3 60.307(15)
Au2 Au6 Au3 120.747(15)
F7 P6 F8 90.4(7)
F7 P6 F11 89.5(7)
F8 P6 F11 178.3(8)
F7 P6 F9 91.6(7)
F8 P6 F9 91.7(8)
F11 P6 F9 90.0(7)
F7 P6 F12 91.2(8)
F8 P6 F12 89.4(7)
F11 P6 F12 88.9(6)
F9 P6 F12 177.0(8)
F7 P6 F10 176.2(8)
F8 P6 F10 92.5(7)
F11 P6 F10 87.6(7)
F9 P6 F10 85.9(7)
F12 P6 F10 91.3(7)
F16 P7 F15 86(4)
F16 P7 F14 90.9(8)
F15 P7 F14 91.1(8)
F16 P7 F17 93(4)
F15 P7 F17 179(2)
F14 P7 F17 89.5(8)
F16 P7 F13 180(4)
F15 P7 F13 95(4)
F14 P7 F13 89.3(8)
F17 P7 F13 86(4)
F16 P7 F18 89.9(8)
F15 P7 F18 89.7(8)
F14 P7 F18 178.9(10)
F17 P7 F18 89.6(8)
F13 P7 F18 89.9(8)

loop_
_geom_bond_atom_site_label_1
_geom_bond_atom_site_label_2
_geom_bond_distance
C1 C2 1.255(15)
C1 Au5 1.975(11)
C1 Au1 2.196(9)
C2 C9 1.457(16)
C2 Au1 2.379(10)
C3 C4 1.207(15)
C3 Au6 2.016(11)
C3 Au3 2.230(10)
C4 C22 1.446(17)
C4 Au3 2.316(10)
C5 C6 1.250(16)
C5 Au5 1.945(12)
C5 Au4 2.220(10)
C6 C35 1.518(16)
C6 Au4 2.372(11)
C7 C8 1.231(16)
C7 Au6 2.000(12)
C7 Au2 2.234(11)
C8 C48 1.466(15)
C8 Au2 2.337(10)
C9 O1 1.401(12)
C9 C16 1.535(17)
C9 C10 1.565(15)
C10 C15 1.378(18)
C10 C11 1.403(17)
C11 C12 1.415(17)
C11 H11 0.9500
C12 C13 1.31(2)
C12 H12 0.9500
C13 C14 1.38(2)
C13 H13 0.9500
C14 C15 1.417(17)
C14 H14 0.9500
C15 H15 0.9500
C16 C17 1.33(2)
C16 C21 1.37(2)
C17 C18 1.383(19)
C17 H17 0.9500
C18 C19 1.30(2)
C18 H18 0.9500
C19 C20 1.31(2)
C19 H19 0.9500
C20 C21 1.41(2)
C20 H20 0.9500
C21 H21 0.9500
C22 O2 1.435(14)
C22 C29 1.523(15)
C22 C23 1.537(15)
C23 C24 1.360(17)
C23 C28 1.395(18)
C24 C25 1.364(16)
C24 H24 0.9500
C25 C26 1.37(2)
C25 H25 0.9500
C26 C27 1.31(2)
C26 H26 0.9500
C27 C28 1.38(2)
C27 H27 0.9500
C28 H28 0.9500
C29 C30 1.356(19)
C29 C34 1.407(17)
C30 C31 1.453(19)
C30 H30 0.9500
C31 C32 1.34(2)
C31 H31 0.9500
C32 C33 1.34(2)
C32 H32 0.9500
C33 C34 1.381(17)
C33 H33 0.9500
C34 H34 0.9500
C35 O3 1.421(12)
C35 C36 1.520(15)
C35 C42 1.516(15)
C36 C41 1.345(17)
C36 C37 1.382(17)
C37 C38 1.372(18)
C37 H37 0.9500
C38 C39 1.341(19)
C38 H38 0.9500
C39 C40 1.323(18)
C39 H39 0.9500
C40 C41 1.404(17)
C40 H40 0.9500
C41 H41 0.9500
C42 C43 1.388(17)
C42 C47 1.407(17)
C43 C44 1.408(16)
C43 H43 0.9500
C44 C45 1.35(2)
C44 H44 0.9500
C45 C46 1.35(2)
C45 H45 0.9500
C46 C47 1.415(18)
C46 H46 0.9500
C47 H47 0.9500
C48 O4 1.439(12)
C48 C49 1.486(17)
C48 C55 1.511(16)
C49 C50 1.33(2)
C49 C54 1.39(2)
C50 C51 1.386(18)
C50 H50 0.9500
C51 C52 1.35(2)
C51 H51 0.9500
C52 C53 1.41(2)
C52 H52 0.9500
C53 C54 1.369(19)
C53 H53 0.9500
C54 H54 0.9500
C55 C60 1.346(17)
C55 C56 1.431(18)
C56 C57 1.364(19)
C56 H56 0.9500
C57 C58 1.39(2)
C57 H57 0.9500
C58 C59 1.36(2)
C58 H58 0.9500
C59 C60 1.400(18)
C59 H59 0.9500
C60 H60 0.9500
C61 C66 1.364(15)
C61 C62 1.396(16)
C61 P1 1.829(13)
C62 C63 1.385(16)
C62 H62 0.9500
C63 C64 1.368(16)
C63 H63 0.9500
C64 C65 1.377(17)
C64 H64 0.9500
C65 C66 1.373(16)
C65 H65 0.9500
C66 H66 0.9500
C67 C68 1.3900
C67 C72 1.3900
C67 P1 1.974(10)
C68 C69 1.3900
C68 H68 0.9500
C69 C70 1.3900
C69 H69 0.9500
C70 C71 1.3900
C70 H70 0.9500
C71 C72 1.3900
C71 H71 0.9500
C72 H72 0.9500
C73 C78 1.400(15)
C73 C74 1.410(16)
C73 P2 1.799(12)
C74 C75 1.355(19)
C74 H74 0.9500
C75 C76 1.378(18)
C75 H75 0.9500
C76 C77 1.384(18)
C76 H76 0.9500
C77 C78 1.363(17)
C77 H77 0.9500
C78 H78 0.9500
C79 C80 1.342(16)
C79 C84 1.362(15)
C79 P2 1.847(11)
C80 C81 1.405(17)
C80 H80 0.9500
C81 C82 1.36(2)
C81 H81 0.9500
C82 C83 1.42(2)
C82 H82 0.9500
C83 C84 1.387(16)
C83 H83 0.9500
C84 H84 0.9500
C85 C86 1.361(17)
C85 C90 1.384(17)
C85 P3 1.824(12)
C86 C87 1.376(19)
C86 H86 0.9500
C87 C88 1.39(2)
C87 H87 0.9500
C88 C89 1.36(2)
C88 H88 0.9500
C89 C90 1.36(2)
C89 H89 0.9500
C90 H90 0.9500
C91 C96 1.373(14)
C91 C92 1.373(15)
C91 P3 1.824(10)
C92 C93 1.404(17)
C92 H92 0.9500
C93 C94 1.303(18)
C93 H93 0.9500
C94 C95 1.410(17)
C94 H94 0.9500
C95 C96 1.377(17)
C95 H95 0.9500
C96 H96 0.9500
C97 C102 1.376(15)
C97 C98 1.408(15)
C97 P4 1.836(12)
C98 C99 1.375(17)
C98 H98 0.9500
C99 C100 1.377(18)
C99 H99 0.9500
C100 C101 1.397(16)
C100 H100 0.9500
C101 C102 1.393(15)
C101 H101 0.9500
C102 H102 0.9500
C103 C104 1.373(15)
C103 C108 1.376(17)
C103 P4 1.828(11)
C104 C105 1.400(15)
C104 H104 0.9500
C105 C106 1.39(2)
C105 H105 0.9500
C106 C107 1.377(19)
C106 H106 0.9500
C107 C108 1.389(17)
C107 H107 0.9500
C108 H108 0.9500
C109 C110 1.550(19)
C109 P1 1.716(18)
C109 H10A 0.9900
C109 H10B 0.9900
C110 P2 1.878(17)
C110 H11A 0.9900
C110 H11B 0.9900
C111 C112 1.508(13)
C111 P4 1.850(12)
C111 H11C 0.9900
C111 H11D 0.9900
C112 P3 1.846(12)
C112 H11E 0.9900
C112 H11F 0.9900
C113 C114 1.506(16)
C113 H11G 0.9800
C113 H11H 0.9800
C113 H11I 0.9800
C114 O5 1.182(15)
C114 C115 1.535(19)
C115 H11J 0.9800
C115 H11K 0.9800
C115 H11L 0.9800
C116 C117 1.48(2)
C116 H11M 0.9800
C116 H11N 0.9800
C116 H11O 0.9800
C117 O6 1.225(14)
C117 C118 1.422(19)
C118 H11P 0.9800
C118 H11Q 0.9800
C118 H11R 0.9800
C119 C120 1.494(16)
C119 H11S 0.9800
C119 H11T 0.9800
C119 H11U 0.9800
C120 O7 1.223(19)
C120 C121 1.530(18)
C121 H12A 0.9800
C121 H12B 0.9800
C121 H12C 0.9800
O1 H1O 0.8497
O2 H2O 0.8500
O3 H3O 0.8501
O4 H4O 0.8499
F1 P5 1.579(9)
F2 P5 1.597(9)
F3 P5 1.610(9)
F4 P5 1.588(9)
F5 P5 1.595(9)
F6 P5 1.576(9)
P1 Au1 2.256(3)
P2 Au2 2.272(3)
P3 Au3 2.276(3)
P4 Au4 2.265(3)
Au1 Au2 3.2394(5)
Au1 Au5 3.2627(6)
Au2 Au5 3.2129(6)
Au2 Au6 3.2992(6)
Au3 Au5 3.2218(6)
Au3 Au4 3.2415(5)
Au3 Au6 3.3268(6)
Au4 Au5 3.2574(6)
Au5 Au6 3.0720(5)
P6 F7 1.526(12)
P6 F8 1.547(11)
P6 F11 1.575(11)
P6 F9 1.578(12)
P6 F12 1.581(11)
P6 F10 1.616(13)
P7 F16 1.558(13)
P7 F15 1.562(13)
P7 F14 1.564(13)
P7 F17 1.567(13)
P7 F13 1.573(13)
P7 F18 1.575(13)

loop_
_platon_squeeze_void_nr
_platon_squeeze_void_average_x
_platon_squeeze_void_average_y
_platon_squeeze_void_average_z
_platon_squeeze_void_volume
_platon_squeeze_void_count_electrons
_platon_squeeze_void_content
1 0.000 0.000 0.500 280 72 ' '
2 0.000 0.500 0.236 117 28 ' '
3 0.000 0.500 0.736 118 29 ' '
4 0.014 0.147 0.287 6 1 ' '
5 0.147 0.986 0.713 6 1 ' '
6 0.193 0.760 0.105 9 4 ' '
7 0.230 0.238 0.268 13 2 ' '
8 0.237 0.770 0.732 13 2 ' '
9 0.240 0.193 0.895 9 4 ' '
10 0.262 0.270 0.768 13 2 ' '
11 0.260 0.693 0.605 9 4 ' '
12 0.270 0.738 0.232 13 2 ' '
13 0.307 0.260 0.395 9 4 ' '
14 0.357 0.488 0.787 6 1 ' '
15 0.500 0.000 0.764 117 28 ' '
16 0.500 0.500 1.001 278 73 ' '
17 0.500 0.000 0.264 117 28 ' '
18 0.486 0.647 0.213 6 1 ' '
19 0.514 0.353 0.213 5 1 ' '
20 0.647 0.514 0.787 6 1 ' '
21 0.693 0.740 0.395 9 4 ' '
22 0.730 0.262 0.232 13 2 ' '
23 0.737 0.730 0.768 13 2 ' '
24 0.740 0.307 0.605 9 4 ' '
25 0.762 0.230 0.732 13 2 ' '
26 0.760 0.807 0.895 9 4 ' '
27 0.770 0.762 0.268 13 2 ' '
28 0.807 0.240 0.105 9 4 ' '
29 0.853 0.014 0.713 5 1 ' '
30 0.986 0.853 0.287 5 1 ' '
